data_4024512
loop_
_publ_author_name
'Roman A. Valiulin'
'Donald G. Dressen'
'Jennifer R. Riggs'
'Faven M. Habte'
'Andrei G. Kutateladze'

_publ_section_title
;
Effect of Intramolecular Patern\`o-B\"uchi Reaction on the Thermodynamics
and Kinetics of Nearly Degenerate [3,3]-Sigmatropic Shift in Fluxional
Polycycles
;
_journal_name_full 'Journal of Organic Chemistry'
_journal_page_first 3484
_journal_page_last 3490
_journal_paper_doi 10.1021/jo9003822
_journal_volume 74
_journal_year 2009
_chemical_formula_moiety 'C32 H28 O2'
_chemical_formula_sum 'C32 H28 O2'
_chemical_formula_weight 444.54
_chemical_name_common '2:1 cot adduct with dibenzoylethene'
_chemical_name_systematic
; 
trans-17,18-dibenzoyl-anti,anti-hexacyclo[8.3.3.2(4,7).0(2,9).0(3,8).0(13,14)]
octadeca-5,11,15-triene
;
_space_group_IT_number 14
_symmetry_cell_setting monoclinic
_symmetry_space_group_name_Hall '-P 2ybc'
_symmetry_space_group_name_H-M 'P 1 21/c 1'
_atom_sites_solution_hydrogens geom
_atom_sites_solution_primary direct
_atom_sites_solution_secondary difmap
_audit_creation_method SHELXL-97
_cell_angle_alpha 90.00
_cell_angle_beta 102.28(7)
_cell_angle_gamma 90.00
_cell_formula_units_Z 4
_cell_length_a 15.99(4)
_cell_length_b 13.390(17)
_cell_length_c 11.462(15)
_cell_measurement_reflns_used 9765
_cell_measurement_temperature 223(2)
_cell_measurement_theta_max 27.2
_cell_measurement_theta_min 3.0
_cell_volume 2398(7)
_computing_cell_refinement 'Rigaku SCXmini'
_computing_data_collection 'Rigaku SCXmini'
_computing_data_reduction 'Rigaku SCXmini'
_computing_molecular_graphics Rigaku
_computing_publication_material Rigaku
_computing_structure_refinement 'SHELXL-97 (Sheldrick, 1997)'
_computing_structure_solution 'SHELXS-97 (Sheldrick, 1990)'
_diffrn_ambient_temperature 223(2)
_diffrn_measured_fraction_theta_full 0.985
_diffrn_measured_fraction_theta_max 0.985
_diffrn_measurement_device_type 'Rigaku SCXmini'
_diffrn_measurement_method '\f and \w scans'
_diffrn_radiation_monochromator graphite
_diffrn_radiation_source 'fine-focus sealed tube'
_diffrn_radiation_type MoK\a
_diffrn_radiation_wavelength 0.71075
_diffrn_reflns_av_R_equivalents 0.0765
_diffrn_reflns_av_sigmaI/netI 0.0760
_diffrn_reflns_limit_h_max 19
_diffrn_reflns_limit_h_min -20
_diffrn_reflns_limit_k_max 16
_diffrn_reflns_limit_k_min -17
_diffrn_reflns_limit_l_max 14
_diffrn_reflns_limit_l_min -14
_diffrn_reflns_number 16014
_diffrn_reflns_theta_full 27.48
_diffrn_reflns_theta_max 27.48
_diffrn_reflns_theta_min 3.02
_exptl_absorpt_coefficient_mu 0.075
_exptl_absorpt_correction_T_max 0.99
_exptl_absorpt_correction_T_min 0.97
_exptl_absorpt_correction_type multi-scan
_exptl_crystal_colour colourless
_exptl_crystal_density_diffrn 1.231
_exptl_crystal_density_method 'not measured'
_exptl_crystal_description plate
_exptl_crystal_F_000 944
_exptl_crystal_size_max 0.32
_exptl_crystal_size_mid 0.24
_exptl_crystal_size_min 0.07
_refine_diff_density_max 0.178
_refine_diff_density_min -0.183
_refine_diff_density_rms 0.042
_refine_ls_extinction_method none
_refine_ls_goodness_of_fit_ref 1.015
_refine_ls_matrix_type full
_refine_ls_number_parameters 320
_refine_ls_number_reflns 5409
_refine_ls_number_restraints 34
_refine_ls_restrained_S_all 1.012
_refine_ls_R_factor_all 0.1367
_refine_ls_R_factor_gt 0.0691
_refine_ls_shift/su_max 0.009
_refine_ls_shift/su_mean 0.001
_refine_ls_structure_factor_coef Fsqd
_refine_ls_weighting_details 'calc w=1/[\s^2^(Fo^2^)+(0.0628P)^2^+0.6234P] where P=(Fo^2^+2Fc^2^)/3'
_refine_ls_weighting_scheme calc
_refine_ls_wR_factor_gt 0.1495
_refine_ls_wR_factor_ref 0.1825
_reflns_number_gt 2885
_reflns_number_total 5409
_reflns_threshold_expression >2sigma(I)
_cod_data_source_file jo9003822_si_001.cif
_cod_data_source_block shelxl
_cod_database_code 4024512

loop_
_symmetry_equiv_pos_as_xyz
'x, y, z'
'-x, y+1/2, -z+1/2'
'-x, -y, -z'
'x, -y-1/2, z-1/2'

loop_
_atom_site_label
_atom_site_type_symbol
_atom_site_fract_x
_atom_site_fract_y
_atom_site_fract_z
_atom_site_U_iso_or_equiv
_atom_site_adp_type
_atom_site_occupancy
_atom_site_symmetry_multiplicity
_atom_site_calc_flag
_atom_site_refinement_flags
_atom_site_disorder_assembly
_atom_site_disorder_group
O1A O 0.11938(16) -0.48761(18) 0.2256(2) 0.0830(8) Uani 0.893(2) 1 d PD A 1
O2A O 0.24421(14) -0.71521(16) 0.03154(17) 0.0618(6) Uani 0.893(2) 1 d PD A 1
C1A C 0.15024(17) -0.39125(15) 0.0650(2) 0.0491(7) Uani 0.893(2) 1 d PGD A 1
C2A C 0.19839(13) -0.37777(17) -0.0215(3) 0.0555(8) Uani 0.893(2) 1 d PGD A 1
H2A H 0.2434 -0.4218 -0.0255 0.072 Uiso 0.893(2) 1 calc PR A 1
C3A C 0.17992(19) -0.2991(2) -0.1020(2) 0.0659(10) Uani 0.893(2) 1 d PGD A 1
H3A H 0.2125 -0.2900 -0.1605 0.086 Uiso 0.893(2) 1 calc PR A 1
C4A C 0.1133(2) -0.23395(18) -0.0961(3) 0.0745(11) Uani 0.893(2) 1 d PGD A 1
H4A H 0.1008 -0.1808 -0.1505 0.097 Uiso 0.893(2) 1 calc PR A 1
C5A C 0.06514(17) -0.2474(2) -0.0096(3) 0.0834(12) Uani 0.893(2) 1 d PGD A 1
H5A H 0.0201 -0.2034 -0.0056 0.108 Uiso 0.893(2) 1 calc PR A 1
C6A C 0.08361(17) -0.3261(2) 0.0709(2) 0.0692(10) Uani 0.893(2) 1 d PGD A 1
H6A H 0.0510 -0.3352 0.1294 0.090 Uiso 0.893(2) 1 calc PR A 1
C7A C 0.16784(19) -0.4740(2) 0.1569(3) 0.0531(8) Uani 0.893(2) 1 d PD A 1
C8A C 0.17140(12) -0.81506(12) 0.1494(2) 0.0445(7) Uani 0.893(2) 1 d PGD A 1
C9A C 0.14980(14) -0.88385(19) 0.05711(14) 0.0526(8) Uani 0.893(2) 1 d PGD A 1
H9A H 0.1653 -0.8720 -0.0163 0.068 Uiso 0.893(2) 1 calc PR A 1
C10A C 0.10527(17) -0.97011(17) 0.0733(2) 0.0635(9) Uani 0.893(2) 1 d PGD A 1
H10A H 0.0907 -1.0166 0.0109 0.083 Uiso 0.893(2) 1 calc PR A 1
C11A C 0.08234(17) -0.98758(14) 0.1819(3) 0.0720(11) Uani 0.893(2) 1 d PGD A 1
H11A H 0.0522 -1.0459 0.1929 0.094 Uiso 0.893(2) 1 calc PR A 1
C12A C 0.10394(16) -0.9188(2) 0.27426(18) 0.0700(10) Uani 0.893(2) 1 d PGD A 1
H12A H 0.0884 -0.9306 0.3477 0.091 Uiso 0.893(2) 1 calc PR A 1
C13A C 0.14847(13) -0.83254(15) 0.25801(16) 0.0534(8) Uani 0.893(2) 1 d PGD A 1
H13A H 0.1631 -0.7860 0.3205 0.069 Uiso 0.893(2) 1 calc PR A 1
C14A C 0.22033(17) -0.7233(2) 0.1262(2) 0.0439(7) Uani 0.893(2) 1 d PD A 1
O1B O 0.2523(11) -0.5602(13) -0.0104(14) 0.067(5) Uani 0.107(2) 1 d PD A 2
O2B O 0.1146(12) -0.6417(13) 0.290(2) 0.083(6) Uani 0.107(2) 1 d PD A 2
C1B C 0.1775(14) -0.4119(12) 0.017(2) 0.0491(7) Uani 0.107(2) 1 d PGD A 2
C2B C 0.1959(13) -0.358(2) -0.077(2) 0.0555(8) Uani 0.107(2) 1 d PGD A 2
H2B H 0.2383 -0.3802 -0.1167 0.072 Uiso 0.107(2) 1 calc PR A 2
C3B C 0.1515(19) -0.270(2) -0.1144(19) 0.0659(10) Uani 0.107(2) 1 d PGD A 2
H3B H 0.1640 -0.2333 -0.1786 0.086 Uiso 0.107(2) 1 calc PR A 2
C4B C 0.0888(19) -0.2365(17) -0.056(3) 0.0745(11) Uani 0.107(2) 1 d PGD A 2
H4B H 0.0588 -0.1773 -0.0814 0.097 Uiso 0.107(2) 1 calc PR A 2
C5B C 0.0704(16) -0.291(2) 0.038(3) 0.0834(12) Uani 0.107(2) 1 d PGD A 2
H5B H 0.0280 -0.2682 0.0777 0.108 Uiso 0.107(2) 1 calc PR A 2
C6B C 0.1148(16) -0.3784(19) 0.0754(19) 0.0692(10) Uani 0.107(2) 1 d PGD A 2
H6B H 0.1024 -0.4151 0.1395 0.090 Uiso 0.107(2) 1 calc PR A 2
C7B C 0.2236(14) -0.5075(14) 0.059(2) 0.0531(8) Uani 0.107(2) 1 d PD A 2
C8B C 0.1378(13) -0.7980(9) 0.2078(18) 0.0445(7) Uani 0.107(2) 1 d PGD A 2
C9B C 0.1533(14) -0.8352(14) 0.1011(17) 0.0526(8) Uani 0.107(2) 1 d PGD A 2
H9B H 0.1797 -0.7946 0.0525 0.068 Uiso 0.107(2) 1 calc PR A 2
C10B C 0.1299(17) -0.9325(16) 0.0664(17) 0.0635(9) Uani 0.107(2) 1 d PGD A 2
H10B H 0.1404 -0.9577 -0.0057 0.083 Uiso 0.107(2) 1 calc PR A 2
C11B C 0.0909(18) -0.9926(11) 0.138(3) 0.0720(11) Uani 0.107(2) 1 d PGD A 2
H11B H 0.0750 -1.0584 0.1148 0.094 Uiso 0.107(2) 1 calc PR A 2
C12B C 0.0754(16) -0.9554(15) 0.245(2) 0.0700(10) Uani 0.107(2) 1 d PGD A 2
H12B H 0.0490 -0.9960 0.2935 0.091 Uiso 0.107(2) 1 calc PR A 2
C13B C 0.0988(14) -0.8581(16) 0.2796(14) 0.0534(8) Uani 0.107(2) 1 d PGD A 2
H13B H 0.0883 -0.8330 0.3517 0.069 Uiso 0.107(2) 1 calc PR A 2
C14B C 0.1624(13) -0.6917(12) 0.2421(18) 0.0439(7) Uani 0.107(2) 1 d PD A 2
C15 C 0.24759(16) -0.53786(18) 0.1669(2) 0.0487(6) Uani 1 1 d . . .
H15A H 0.2568 -0.5473 0.0849 0.063 Uiso 0.893(2) 1 calc PR A 1
H15B H 0.2035 -0.5037 0.2014 0.063 Uiso 0.107(2) 1 calc PR A 2
C16 C 0.32895(16) -0.48248(19) 0.2401(2) 0.0492(6) Uani 1 1 d . A .
H16 H 0.3298 -0.4113 0.2170 0.064 Uiso 1 1 calc R . .
C17 C 0.33185(17) -0.4941(2) 0.3714(3) 0.0611(8) Uani 1 1 d . . .
H17 H 0.3333 -0.4392 0.4228 0.079 Uiso 1 1 calc R A .
C18 C 0.33222(16) -0.5872(2) 0.4089(2) 0.0585(8) Uani 1 1 d . A .
H18 H 0.3359 -0.6035 0.4896 0.076 Uiso 1 1 calc R . .
C19 C 0.32624(15) -0.66612(19) 0.3124(2) 0.0478(6) Uani 1 1 d . . .
H19 H 0.3258 -0.7344 0.3455 0.062 Uiso 1 1 calc R A .
C20 C 0.24051(15) -0.64248(18) 0.2192(2) 0.0445(6) Uani 1 1 d . A .
H20A H 0.1935 -0.6408 0.2631 0.058 Uiso 0.893(2) 1 calc PR A 1
H20B H 0.2499 -0.6837 0.1514 0.058 Uiso 0.107(2) 1 calc PR A 2
C21 C 0.40611(15) -0.54062(17) 0.2107(2) 0.0410(6) Uani 1 1 d . . .
H21 H 0.4086 -0.5337 0.1255 0.053 Uiso 1 1 calc R A .
C22 C 0.40121(15) -0.65179(17) 0.2466(2) 0.0410(6) Uani 1 1 d . A .
H22 H 0.3966 -0.6973 0.1775 0.053 Uiso 1 1 calc R . .
C23 C 0.49721(15) -0.53136(17) 0.2941(2) 0.0434(6) Uani 1 1 d . A .
H23 H 0.4924 -0.4931 0.3663 0.056 Uiso 1 1 calc R . .
C24 C 0.49438(15) -0.64539(17) 0.3219(2) 0.0436(6) Uani 1 1 d . . .
H24 H 0.4949 -0.6559 0.4076 0.057 Uiso 1 1 calc R A .
C25 C 0.56005(16) -0.71385(19) 0.2824(2) 0.0502(6) Uani 1 1 d . A .
H25 H 0.5468 -0.7832 0.3023 0.065 Uiso 1 1 calc R . .
C26 C 0.65065(17) -0.6919(2) 0.3468(2) 0.0540(7) Uani 1 1 d . . .
H26 H 0.6799 -0.7419 0.3970 0.070 Uiso 1 1 calc R A .
C27 C 0.69210(16) -0.6075(2) 0.3378(2) 0.0517(7) Uani 1 1 d . A .
H27 H 0.7485 -0.6034 0.3828 0.067 Uiso 1 1 calc R . .
C28 C 0.65969(17) -0.5192(2) 0.2652(2) 0.0543(7) Uani 1 1 d . . .
H28 H 0.7015 -0.4639 0.2710 0.071 Uiso 1 1 calc R A .
C29 C 0.56697(16) -0.4856(2) 0.2408(2) 0.0517(7) Uani 1 1 d . A .
H29 H 0.5614 -0.4121 0.2336 0.067 Uiso 1 1 calc R . .
C30 C 0.60002(18) -0.5312(2) 0.1387(2) 0.0630(8) Uani 1 1 d . A .
H30 H 0.6109 -0.4824 0.0789 0.082 Uiso 1 1 calc R . .
C31 C 0.57512(18) -0.6307(3) 0.0903(2) 0.0661(8) Uani 1 1 d . . .
H31 H 0.5716 -0.6388 0.0080 0.086 Uiso 1 1 calc R A .
C32 C 0.55701(17) -0.7101(2) 0.1482(3) 0.0612(8) Uani 1 1 d . A .
H32 H 0.5411 -0.7687 0.1038 0.079 Uiso 1 1 calc R . .

loop_
_atom_site_aniso_label
_atom_site_aniso_U_11
_atom_site_aniso_U_22
_atom_site_aniso_U_33
_atom_site_aniso_U_23
_atom_site_aniso_U_13
_atom_site_aniso_U_12
O1A 0.0829(17) 0.0774(16) 0.108(2) 0.0187(14) 0.0628(16) 0.0185(13)
O2A 0.0836(15) 0.0666(13) 0.0410(11) -0.0079(10) 0.0261(10) -0.0106(11)
C1A 0.0410(17) 0.0498(16) 0.0562(18) -0.0030(15) 0.0097(14) 0.0005(14)
C2A 0.0592(19) 0.0506(18) 0.059(2) 0.0042(17) 0.0179(17) 0.0066(15)
C3A 0.081(3) 0.056(2) 0.0611(19) 0.0064(17) 0.0157(18) 0.0089(19)
C4A 0.087(3) 0.064(2) 0.067(2) 0.0096(19) 0.004(2) 0.017(2)
C5A 0.078(3) 0.069(3) 0.102(3) 0.008(2) 0.015(2) 0.030(2)
C6A 0.057(2) 0.069(3) 0.083(2) 0.000(2) 0.0179(18) 0.0162(18)
C7A 0.0509(17) 0.0507(17) 0.0637(19) -0.0083(15) 0.0254(15) -0.0029(14)
C8A 0.0434(17) 0.0465(16) 0.0427(16) -0.0015(13) 0.0076(13) 0.0038(13)
C9A 0.0467(17) 0.0473(18) 0.061(2) -0.0089(16) 0.0054(14) -0.0016(15)
C10A 0.049(2) 0.052(2) 0.085(2) -0.0084(19) 0.0043(18) -0.0022(16)
C11A 0.060(2) 0.0483(17) 0.109(3) 0.006(2) 0.023(2) -0.0032(15)
C12A 0.073(3) 0.059(2) 0.082(3) 0.014(2) 0.025(2) -0.0009(19)
C13A 0.056(2) 0.0495(17) 0.0552(18) 0.0058(15) 0.0131(16) -0.0016(16)
C14A 0.0454(15) 0.0498(16) 0.0367(15) -0.0012(13) 0.0097(12) 0.0035(13)
O1B 0.064(11) 0.079(12) 0.053(11) -0.001(10) 0.002(8) 0.015(10)
O2B 0.075(13) 0.070(12) 0.115(17) -0.038(12) 0.047(12) -0.011(10)
C1B 0.0410(17) 0.0498(16) 0.0562(18) -0.0030(15) 0.0097(14) 0.0005(14)
C2B 0.0592(19) 0.0506(18) 0.059(2) 0.0042(17) 0.0179(17) 0.0066(15)
C3B 0.081(3) 0.056(2) 0.0611(19) 0.0064(17) 0.0157(18) 0.0089(19)
C4B 0.087(3) 0.064(2) 0.067(2) 0.0096(19) 0.004(2) 0.017(2)
C5B 0.078(3) 0.069(3) 0.102(3) 0.008(2) 0.015(2) 0.030(2)
C6B 0.057(2) 0.069(3) 0.083(2) 0.000(2) 0.0179(18) 0.0162(18)
C7B 0.0509(17) 0.0507(17) 0.0637(19) -0.0083(15) 0.0254(15) -0.0029(14)
C8B 0.0434(17) 0.0465(16) 0.0427(16) -0.0015(13) 0.0076(13) 0.0038(13)
C9B 0.0467(17) 0.0473(18) 0.061(2) -0.0089(16) 0.0054(14) -0.0016(15)
C10B 0.049(2) 0.052(2) 0.085(2) -0.0084(19) 0.0043(18) -0.0022(16)
C11B 0.060(2) 0.0483(17) 0.109(3) 0.006(2) 0.023(2) -0.0032(15)
C12B 0.073(3) 0.059(2) 0.082(3) 0.014(2) 0.025(2) -0.0009(19)
C13B 0.056(2) 0.0495(17) 0.0552(18) 0.0058(15) 0.0131(16) -0.0016(16)
C14B 0.0454(15) 0.0498(16) 0.0367(15) -0.0012(13) 0.0097(12) 0.0035(13)
C15 0.0534(15) 0.0462(14) 0.0490(15) -0.0008(12) 0.0164(12) 0.0009(12)
C16 0.0514(15) 0.0427(14) 0.0568(16) -0.0078(12) 0.0185(12) -0.0025(12)
C17 0.0575(17) 0.073(2) 0.0598(18) -0.0273(16) 0.0282(14) -0.0108(15)
C18 0.0567(17) 0.090(2) 0.0333(13) -0.0122(14) 0.0188(12) -0.0151(16)
C19 0.0566(16) 0.0526(15) 0.0360(13) 0.0060(12) 0.0142(11) -0.0079(13)
C20 0.0452(14) 0.0519(15) 0.0398(13) -0.0023(12) 0.0168(10) -0.0027(12)
C21 0.0494(14) 0.0435(13) 0.0327(12) 0.0006(10) 0.0143(10) 0.0014(11)
C22 0.0494(14) 0.0430(13) 0.0328(12) 0.0005(10) 0.0137(10) -0.0007(11)
C23 0.0493(14) 0.0435(13) 0.0398(13) -0.0044(11) 0.0145(11) -0.0031(12)
C24 0.0494(14) 0.0490(14) 0.0324(12) 0.0029(11) 0.0088(10) -0.0023(12)
C25 0.0521(16) 0.0440(14) 0.0527(15) -0.0003(12) 0.0071(12) 0.0034(12)
C26 0.0546(16) 0.0587(17) 0.0480(15) 0.0013(13) 0.0091(12) 0.0054(14)
C27 0.0456(14) 0.0648(17) 0.0444(14) -0.0076(13) 0.0085(11) -0.0013(14)
C28 0.0514(16) 0.0582(16) 0.0556(16) 0.0029(14) 0.0167(13) -0.0057(13)
C29 0.0529(15) 0.0478(15) 0.0587(16) 0.0087(13) 0.0211(13) -0.0011(12)
C30 0.0628(18) 0.085(2) 0.0464(15) 0.0156(16) 0.0236(13) 0.0025(16)
C31 0.0636(18) 0.104(3) 0.0336(14) -0.0114(16) 0.0166(13) 0.0053(18)
C32 0.0555(17) 0.0707(19) 0.0565(17) -0.0265(16) 0.0103(13) 0.0049(15)

loop_
_atom_type_symbol
_atom_type_description
_atom_type_scat_dispersion_real
_atom_type_scat_dispersion_imag
_atom_type_scat_source
C C 0.0033 0.0016 'International Tables Vol C Tables 4.2.6.8 and 6.1.1.4'
H H 0.0000 0.0000 'International Tables Vol C Tables 4.2.6.8 and 6.1.1.4'
O O 0.0106 0.0060 'International Tables Vol C Tables 4.2.6.8 and 6.1.1.4'

loop_
_geom_angle_atom_site_label_1
_geom_angle_atom_site_label_2
_geom_angle_atom_site_label_3
_geom_angle
_geom_angle_site_symmetry_1
_geom_angle_site_symmetry_3
_geom_angle_publ_flag
C2A C1A C6A 120.0 . . ?
C2A C1A C7A 122.8(3) . . ?
C6A C1A C7A 117.1(3) . . ?
C3A C2A C1A 120.0 . . ?
C2A C3A C4A 120.0 . . ?
C5A C4A C3A 120.0 . . ?
C4A C5A C6A 120.0 . . ?
C5A C6A C1A 120.0 . . ?
O1A C7A C1A 120.3(3) . . ?
O1A C7A C15 120.1(3) . . ?
C1A C7A C15 119.5(3) . . ?
C9A C8A C13A 120.0 . . ?
C9A C8A C14A 117.3(2) . . ?
C13A C8A C14A 122.7(2) . . ?
C8A C9A C10A 120.0 . . ?
C11A C10A C9A 120.0 . . ?
C10A C11A C12A 120.0 . . ?
C13A C12A C11A 120.0 . . ?
C12A C13A C8A 120.0 . . ?
O2A C14A C20 120.2(3) . . ?
O2A C14A C8A 119.8(2) . . ?
C20 C14A C8A 120.1(2) . . ?
C2B C1B C6B 120.0 . . ?
C2B C1B C7B 122(2) . . ?
C6B C1B C7B 118(2) . . ?
C3B C2B C1B 120.0 . . ?
C4B C3B C2B 120.0 . . ?
C5B C4B C3B 120.0 . . ?
C4B C5B C6B 120.0 . . ?
C5B C6B C1B 120.0 . . ?
O1B C7B C15 111.6(15) . . ?
O1B C7B C1B 120.6(18) . . ?
C15 C7B C1B 127.1(16) . . ?
C9B C8B C13B 120.0 . . ?
C9B C8B C14B 118.9(15) . . ?
C13B C8B C14B 121.1(15) . . ?
C8B C9B C10B 120.0 . . ?
C11B C10B C9B 120.0 . . ?
C10B C11B C12B 120.0 . . ?
C11B C12B C13B 120.0 . . ?
C12B C13B C8B 120.0 . . ?
O2B C14B C20 117.6(14) . . ?
O2B C14B C8B 118.6(17) . . ?
C20 C14B C8B 123.8(13) . . ?
C7B C15 C7A 71.0(8) . . ?
C7B C15 C20 129.4(10) . . ?
C7A C15 C20 114.3(2) . . ?
C7B C15 C16 114.1(11) . . ?
C7A C15 C16 111.1(2) . . ?
C20 C15 C16 110.0(2) . . ?
C17 C16 C21 107.9(2) . . ?
C17 C16 C15 109.3(2) . . ?
C21 C16 C15 104.6(2) . . ?
C18 C17 C16 115.0(2) . . ?
C17 C18 C19 115.1(2) . . ?
C18 C19 C22 109.3(2) . . ?
C18 C19 C20 105.3(2) . . ?
C22 C19 C20 107.1(2) . . ?
C14B C20 C14A 75.2(7) . . ?
C14B C20 C15 127.4(8) . . ?
C14A C20 C15 113.6(2) . . ?
C14B C20 C19 115.7(8) . . ?
C14A C20 C19 111.1(2) . . ?
C15 C20 C19 108.7(2) . . ?
C22 C21 C16 109.6(2) . . ?
C22 C21 C23 90.39(17) . . ?
C16 C21 C23 120.3(2) . . ?
C21 C22 C24 89.89(17) . . ?
C21 C22 C19 109.54(19) . . ?
C24 C22 C19 118.9(2) . . ?
C29 C23 C24 122.3(2) . . ?
C29 C23 C21 117.1(2) . . ?
C24 C23 C21 89.07(17) . . ?
C25 C24 C22 116.0(2) . . ?
C25 C24 C23 118.2(2) . . ?
C22 C24 C23 90.36(17) . . ?
C26 C25 C32 107.9(2) . . ?
C26 C25 C24 112.7(2) . . ?
C32 C25 C24 113.6(2) . . ?
C27 C26 C25 124.9(3) . . ?
C26 C27 C28 127.3(3) . . ?
C27 C28 C29 123.6(2) . . ?
C27 C28 C30 120.8(2) . . ?
C29 C28 C30 58.72(19) . . ?
C23 C29 C30 124.0(2) . . ?
C23 C29 C28 125.6(2) . . ?
C30 C29 C28 62.20(19) . . ?
C31 C30 C29 123.3(2) . . ?
C31 C30 C28 120.5(2) . . ?
C29 C30 C28 59.1(2) . . ?
C32 C31 C30 127.9(3) . . ?
C31 C32 C25 124.7(3) . . ?

loop_
_geom_bond_atom_site_label_1
_geom_bond_atom_site_label_2
_geom_bond_distance
_geom_bond_site_symmetry_2
_geom_bond_publ_flag
O1A C7A 1.230(4) . ?
O2A C14A 1.229(3) . ?
C1A C2A 1.3900 . ?
C1A C6A 1.3900 . ?
C1A C7A 1.514(4) . ?
C2A C3A 1.3900 . ?
C3A C4A 1.3900 . ?
C4A C5A 1.3900 . ?
C5A C6A 1.3900 . ?
C7A C15 1.519(5) . ?
C8A C9A 1.3900 . ?
C8A C13A 1.3900 . ?
C8A C14A 1.511(3) . ?
C9A C10A 1.3900 . ?
C10A C11A 1.3900 . ?
C11A C12A 1.3900 . ?
C12A C13A 1.3900 . ?
C14A C20 1.504(4) . ?
O1B C7B 1.224(16) . ?
O2B C14B 1.230(16) . ?
C1B C2B 1.3900 . ?
C1B C6B 1.3900 . ?
C1B C7B 1.504(15) . ?
C2B C3B 1.3900 . ?
C3B C4B 1.3900 . ?
C4B C5B 1.3900 . ?
C5B C6B 1.3900 . ?
C7B C15 1.28(2) . ?
C8B C9B 1.3900 . ?
C8B C13B 1.3900 . ?
C8B C14B 1.507(15) . ?
C9B C10B 1.3900 . ?
C10B C11B 1.3900 . ?
C11B C12B 1.3900 . ?
C12B C13B 1.3900 . ?
C14B C20 1.484(19) . ?
C15 C20 1.538(4) . ?
C15 C16 1.576(4) . ?
C16 C17 1.504(4) . ?
C16 C21 1.555(4) . ?
C17 C18 1.318(4) . ?
C18 C19 1.518(4) . ?
C19 C22 1.557(4) . ?
C19 C20 1.580(4) . ?
C21 C22 1.551(4) . ?
C21 C23 1.568(5) . ?
C22 C24 1.557(5) . ?
C23 C29 1.510(4) . ?
C23 C24 1.563(4) . ?
C24 C25 1.533(4) . ?
C25 C26 1.508(5) . ?
C25 C32 1.529(4) . ?
C26 C27 1.325(4) . ?
C27 C28 1.475(4) . ?
C28 C29 1.517(5) . ?
C28 C30 1.565(4) . ?
C29 C30 1.512(4) . ?
C30 C31 1.465(5) . ?
C31 C32 1.318(4) . ?
